data_4114928
loop_
_publ_author_name
'Paula L. Diaconescu'
'Christopher C. Cummins'

_publ_section_title
;
 Diuranium Inverted Sandwiches Involving Naphthalene and Cyclooctatetraene
;
_journal_name_full 'Journal of the American Chemical Society'
_journal_page_first 7660
_journal_page_last 7661
_journal_paper_doi 10.1021/ja026200n
_journal_volume 124
_journal_year 2002
_chemical_formula_sum 'C46 H61 I N3 O2 U'
_chemical_formula_weight 1052.91
_chemical_name_systematic
; 
 ? 
;
_space_group_IT_number 4
_symmetry_cell_setting monoclinic
_symmetry_space_group_name_Hall 'P 2yb'
_symmetry_space_group_name_H-M 'P 1 21 1'
_atom_sites_solution_hydrogens geom
_atom_sites_solution_primary direct
_atom_sites_solution_secondary difmap
_audit_creation_method SHELXL-97
_cell_angle_alpha 90.00
_cell_angle_beta 97.026(5)
_cell_angle_gamma 90.00
_cell_formula_units_Z 2
_cell_length_a 8.957(3)
_cell_length_b 26.048(8)
_cell_length_c 11.715(4)
_cell_measurement_temperature 183(2)
_cell_volume 2712.7(15)
_computing_cell_refinement 'Siemens XSCANS'
_computing_data_collection 'Siemens XSCANS'
_computing_data_reduction 'Siemens SHELXTL'
_computing_molecular_graphics 'Siemens SHELXTL'
_computing_publication_material 'Siemens SHELXTL'
_computing_structure_refinement 'SHELXL-97 (Sheldrick, 1997)'
_computing_structure_solution 'SHELXS-97 (Sheldrick, 1990)'
_diffrn_ambient_temperature 183(2)
_diffrn_measured_fraction_theta_full 0.997
_diffrn_measured_fraction_theta_max 0.997
_diffrn_measurement_method '\w scans'
_diffrn_radiation_monochromator graphite
_diffrn_radiation_source 'fine-focus sealed tube'
_diffrn_radiation_type MoK\a
_diffrn_radiation_wavelength 0.71073
_diffrn_reflns_av_R_equivalents 0.0664
_diffrn_reflns_av_sigmaI/netI 0.0532
_diffrn_reflns_limit_h_max 9
_diffrn_reflns_limit_h_min -6
_diffrn_reflns_limit_k_max 28
_diffrn_reflns_limit_k_min -28
_diffrn_reflns_limit_l_max 12
_diffrn_reflns_limit_l_min -13
_diffrn_reflns_number 10956
_diffrn_reflns_theta_full 23.27
_diffrn_reflns_theta_max 23.27
_diffrn_reflns_theta_min 2.35
_exptl_absorpt_coefficient_mu 3.592
_exptl_absorpt_correction_T_max 0.5336
_exptl_absorpt_correction_T_min 0.4552
_exptl_absorpt_correction_type empirical
_exptl_crystal_density_diffrn 1.289
_exptl_crystal_F_000 1038
_exptl_crystal_size_max 0.26
_exptl_crystal_size_mid 0.25
_exptl_crystal_size_min 0.20
_refine_diff_density_max 2.864
_refine_diff_density_min -1.140
_refine_diff_density_rms 0.184
_refine_ls_abs_structure_details 'Flack H D (1983), Acta Cryst. A39, 876-881'
_refine_ls_abs_structure_Flack -0.002(11)
_refine_ls_extinction_method none
_refine_ls_goodness_of_fit_ref 1.084
_refine_ls_hydrogen_treatment mixed
_refine_ls_matrix_type full
_refine_ls_number_parameters 494
_refine_ls_number_reflns 7323
_refine_ls_number_restraints 1
_refine_ls_restrained_S_all 1.084
_refine_ls_R_factor_all 0.0613
_refine_ls_R_factor_gt 0.0580
_refine_ls_shift/su_max 0.922
_refine_ls_shift/su_mean 0.035
_refine_ls_structure_factor_coef Fsqd
_refine_ls_weighting_details 'calc w=1/[\s^2^(Fo^2^)+(0.1201P)^2^+9.8932P] where P=(Fo^2^+2Fc^2^)/3'
_refine_ls_weighting_scheme calc
_refine_ls_wR_factor_gt 0.1674
_refine_ls_wR_factor_ref 0.1705
_reflns_number_gt 6949
_reflns_number_total 7323
_reflns_threshold_expression >2sigma(I)
_cod_data_source_file ja026200n_s3_1.cif
_cod_data_source_block 000225
_cod_original_cell_volume 2712.6(14)
_cod_database_code 4114928

loop_
_symmetry_equiv_pos_as_xyz
'x, y, z'
'-x, y+1/2, -z'

loop_
_atom_site_label
_atom_site_type_symbol
_atom_site_fract_x
_atom_site_fract_y
_atom_site_fract_z
_atom_site_U_iso_or_equiv
_atom_site_adp_type
_atom_site_occupancy
_atom_site_symmetry_multiplicity
_atom_site_calc_flag
_atom_site_refinement_flags
U U -0.94750(4) -0.14772(2) -0.84067(4) 0.03228(18) Uani 1 1 d .
I I -1.24617(11) -0.12573(5) -0.98896(11) 0.0586(3) Uani 1 1 d .
C4S C -0.618(3) -0.1945(14) -0.6964(19) 0.105(10) Uani 1 1 d .
H4SA H -0.6633 -0.1767 -0.6355 0.158 Uiso 1 1 calc R
H4SB H -0.5083 -0.1902 -0.6836 0.158 Uiso 1 1 calc R
H4SC H -0.6427 -0.2311 -0.6953 0.158 Uiso 1 1 calc R
N2 N -0.9619(14) -0.1411(6) -0.6572(10) 0.045(3) Uani 1 1 d .
N3 N -0.9924(16) -0.2306(5) -0.8450(12) 0.044(3) Uani 1 1 d .
N1 N -0.8837(16) -0.0667(5) -0.8542(13) 0.049(3) Uani 1 1 d .
C1S C -0.863(2) -0.1349(7) -1.1313(14) 0.061(6) Uani 1 1 d .
H1SA H -0.9726 -0.1324 -1.1431 0.091 Uiso 1 1 calc R
H1SB H -0.8281 -0.1543 -1.1949 0.091 Uiso 1 1 calc R
H1SC H -0.8189 -0.1004 -1.1286 0.091 Uiso 1 1 calc R
O1 O -0.8149(11) -0.1616(4) -1.0221(9) 0.047(3) Uani 1 1 d .
C21 C -0.9727(16) -0.1446(10) -0.5494(12) 0.050(3) Uani 1 1 d .
C151 C -0.977(3) 0.0057(10) -1.115(2) 0.080(7) Uani 1 1 d .
H15A H -0.9975 0.0137 -1.1969 0.119 Uiso 1 1 calc R
H15B H -1.0196 0.0327 -1.0702 0.119 Uiso 1 1 calc R
H15C H -1.0241 -0.0273 -1.0995 0.119 Uiso 1 1 calc R
C14 C -0.7542(19) -0.0084(5) -0.9700(16) 0.048(4) Uani 1 1 d .
C31 C -1.0285(18) -0.2758(6) -0.8843(15) 0.048(4) Uani 1 1 d .
C13 C -0.5941(19) -0.0125(6) -0.9418(19) 0.057(5) Uani 1 1 d .
C22 C -0.8397(17) -0.1657(7) -0.4648(13) 0.047(4) Uani 1 1 d .
C15 C -0.810(2) 0.0023(6) -1.0802(16) 0.052(4) Uani 1 1 d .
C12 C -0.503(2) -0.0044(7) -1.0229(19) 0.064(5) Uani 1 1 d .
H12A H -0.3975 -0.0067 -1.0023 0.077 Uiso 1 1 calc R
C17 C -0.558(3) 0.0071(8) -1.1347(19) 0.070(6) Uani 1 1 d .
C131 C -0.525(2) -0.0259(9) -0.822(2) 0.076(6) Uani 1 1 d .
H13A H -0.6046 -0.0307 -0.7727 0.114 Uiso 1 1 calc R
H13B H -0.4583 0.0020 -0.7913 0.114 Uiso 1 1 calc R
H13C H -0.4668 -0.0577 -0.8240 0.114 Uiso 1 1 calc R
C11 C -0.8530(17) -0.0201(6) -0.8755(16) 0.048(4) Uani 1 1 d .
C33 C -0.804(2) -0.3339(7) -0.8905(16) 0.057(5) Uani 1 1 d .
C38 C -1.179(2) -0.3004(6) -0.8635(18) 0.056(4) Uani 1 1 d .
C18 C -0.9110(19) 0.0245(7) -0.8058(16) 0.053(4) Uani 1 1 d .
C27 C -0.822(2) -0.2174(7) -0.4445(15) 0.051(4) Uani 1 1 d .
C32 C -0.9190(17) -0.3045(6) -0.9521(14) 0.043(4) Uani 1 1 d .
C19 C -0.866(3) 0.0130(8) -0.6802(18) 0.076(6) Uani 1 1 d .
H19A H -0.7564 0.0127 -0.6638 0.114 Uiso 1 1 calc R
H19B H -0.9064 -0.0205 -0.6616 0.114 Uiso 1 1 calc R
H19C H -0.9073 0.0396 -0.6335 0.114 Uiso 1 1 calc R
C34 C -0.699(2) -0.3583(7) -0.9579(19) 0.060(5) Uani 1 1 d .
H34A H -0.6220 -0.3796 -0.9198 0.072 Uiso 1 1 calc R
C35 C -0.705(2) -0.3521(7) -1.0706(17) 0.055(4) Uani 1 1 d .
C2S C -0.6574(19) -0.1653(12) -1.0053(17) 0.088(9) Uani 1 1 d .
H2SA H -0.6118 -0.1306 -0.9968 0.106 Uiso 1 1 calc R
H2SB H -0.6204 -0.1825 -1.0717 0.106 Uiso 1 1 calc R
C24 C -0.6007(18) -0.1547(9) -0.3511(14) 0.053(4) Uani 1 1 d .
H24A H -0.5228 -0.1326 -0.3182 0.064 Uiso 1 1 calc R
O2 O -0.6742(11) -0.1733(5) -0.8045(10) 0.052(3) Uani 1 1 d .
C23 C -0.7227(18) -0.1326(6) -0.4189(13) 0.045(4) Uani 1 1 d .
C371 C -1.036(3) -0.2632(9) -1.1351(18) 0.069(6) Uani 1 1 d .
H37A H -1.1039 -0.2499 -1.0825 0.104 Uiso 1 1 calc R
H37B H -1.0942 -0.2822 -1.1977 0.104 Uiso 1 1 calc R
H37C H -0.9837 -0.2345 -1.1671 0.104 Uiso 1 1 calc R
C26 C -0.699(2) -0.2353(8) -0.3761(15) 0.062(5) Uani 1 1 d .
H26A H -0.6910 -0.2710 -0.3602 0.074 Uiso 1 1 calc R
C37 C -0.9232(19) -0.2983(6) -1.0711(16) 0.047(4) Uani 1 1 d .
C36 C -0.8200(19) -0.3207(7) -1.1238(17) 0.052(4) Uani 1 1 d .
H36A H -0.8236 -0.3153 -1.2043 0.063 Uiso 1 1 calc R
C25 C -0.5866(19) -0.2036(8) -0.3299(14) 0.054(4) Uani 1 1 d .
C39 C -1.251(2) -0.2710(8) -0.769(2) 0.069(5) Uani 1 1 d .
H39A H -1.2577 -0.2344 -0.7877 0.103 Uiso 1 1 calc R
H39B H -1.1890 -0.2756 -0.6944 0.103 Uiso 1 1 calc R
H39C H -1.3523 -0.2846 -0.7636 0.103 Uiso 1 1 calc R
C271 C -0.938(2) -0.2562(9) -0.502(2) 0.078(6) Uani 1 1 d .
H27A H -1.0190 -0.2376 -0.5484 0.117 Uiso 1 1 calc R
H27B H -0.9794 -0.2763 -0.4429 0.117 Uiso 1 1 calc R
H27C H -0.8884 -0.2793 -0.5521 0.117 Uiso 1 1 calc R
C3S C -0.617(2) -0.1958(9) -0.8988(15) 0.064(5) Uani 1 1 d .
H3SA H -0.6579 -0.2309 -0.9104 0.076 Uiso 1 1 calc R
H3SB H -0.5063 -0.1983 -0.8826 0.076 Uiso 1 1 calc R
C231 C -0.721(3) -0.0755(10) -0.441(3) 0.098(9) Uani 1 1 d .
H23A H -0.8129 -0.0656 -0.4898 0.147 Uiso 1 1 calc R
H23B H -0.6332 -0.0669 -0.4800 0.147 Uiso 1 1 calc R
H23C H -0.7145 -0.0571 -0.3677 0.147 Uiso 1 1 calc R
C331 C -0.789(3) -0.3435(10) -0.763(2) 0.082(7) Uani 1 1 d .
H33A H -0.7002 -0.3649 -0.7400 0.123 Uiso 1 1 calc R
H33B H -0.8790 -0.3612 -0.7432 0.123 Uiso 1 1 calc R
H33C H -0.7777 -0.3107 -0.7216 0.123 Uiso 1 1 calc R
C111 C -1.083(2) 0.0243(10) -0.824(3) 0.101(9) Uani 1 1 d .
H11A H -1.1185 0.0315 -0.9045 0.152 Uiso 1 1 calc R
H11B H -1.1209 0.0507 -0.7749 0.152 Uiso 1 1 calc R
H11C H -1.1198 -0.0095 -0.8028 0.152 Uiso 1 1 calc R
C110 C -0.857(3) 0.0777(7) -0.844(2) 0.076(6) Uani 1 1 d .
H11D H -0.8893 0.0825 -0.9267 0.114 Uiso 1 1 calc R
H11E H -0.7467 0.0794 -0.8303 0.114 Uiso 1 1 calc R
H11F H -0.8999 0.1049 -0.8007 0.114 Uiso 1 1 calc R
C171 C -0.454(3) 0.0163(13) -1.231(2) 0.106(9) Uani 1 1 d .
H17A H -0.5169 0.0240 -1.3039 0.159 Uiso 1 1 calc R
H17B H -0.3947 -0.0146 -1.2405 0.159 Uiso 1 1 calc R
H17C H -0.3870 0.0453 -1.2099 0.159 Uiso 1 1 calc R
C16 C -0.716(3) 0.0110(8) -1.1622(19) 0.068(5) Uani 1 1 d .
H16A H -0.7577 0.0197 -1.2383 0.082 Uiso 1 1 calc R
C251 C -0.451(3) -0.2252(12) -0.2573(18) 0.085(7) Uani 1 1 d .
H25A H -0.4616 -0.2626 -0.2519 0.127 Uiso 1 1 calc R
H25B H -0.4436 -0.2102 -0.1801 0.127 Uiso 1 1 calc R
H25C H -0.3605 -0.2170 -0.2925 0.127 Uiso 1 1 calc R
C351 C -0.590(2) -0.3789(9) -1.129(2) 0.080(7) Uani 1 1 d .
H35A H -0.6067 -0.3715 -1.2113 0.120 Uiso 1 1 calc R
H35B H -0.5982 -0.4160 -1.1166 0.120 Uiso 1 1 calc R
H35C H -0.4899 -0.3671 -1.0969 0.120 Uiso 1 1 calc R
C311 C -1.284(3) -0.2968(14) -0.978(2) 0.104(10) Uani 1 1 d .
H31A H -1.2959 -0.2607 -1.0013 0.156 Uiso 1 1 calc R
H31B H -1.3821 -0.3114 -0.9685 0.156 Uiso 1 1 calc R
H31C H -1.2394 -0.3160 -1.0379 0.156 Uiso 1 1 calc R
C310 C -1.167(3) -0.3577(8) -0.835(3) 0.107(10) Uani 1 1 d .
H31D H -1.2662 -0.3710 -0.8229 0.161 Uiso 1 1 calc R
H31E H -1.0967 -0.3627 -0.7648 0.161 Uiso 1 1 calc R
H31F H -1.1300 -0.3762 -0.8988 0.161 Uiso 1 1 calc R
C28 C -1.119(2) -0.1260(7) -0.5008(16) 0.054(4) Uani 1 1 d .
C211 C -1.089(4) -0.1262(11) -0.367(2) 0.121(11) Uani 1 1 d .
C21A C -1.243(6) -0.170(4) -0.538(7) 0.17(5) Uani 0.48 1 d P
C21B C -1.173(7) -0.174(3) -0.426(6) 0.112(18) Uiso 0.52 1 d P
C29A C -1.180(9) -0.082(4) -0.553(7) 0.23(6) Uani 0.44 1 d P
C29B C -1.219(8) -0.108(5) -0.630(8) 0.23(5) Uani 0.56 1 d P

loop_
_atom_site_aniso_label
_atom_site_aniso_U_11
_atom_site_aniso_U_22
_atom_site_aniso_U_33
_atom_site_aniso_U_23
_atom_site_aniso_U_13
_atom_site_aniso_U_12
U 0.0314(2) 0.0294(3) 0.0370(3) -0.0002(3) 0.00789(17) -0.0014(3)
I 0.0387(5) 0.0619(7) 0.0720(7) 0.0030(6) -0.0059(5) 0.0033(4)
C4S 0.077(15) 0.18(3) 0.058(13) 0.029(16) 0.005(12) 0.045(18)
N2 0.052(6) 0.039(9) 0.046(7) -0.017(7) 0.015(5) 0.004(7)
N3 0.048(7) 0.028(7) 0.059(9) -0.005(6) 0.015(6) -0.001(6)
N1 0.048(8) 0.027(7) 0.073(10) 0.012(6) 0.016(7) -0.002(6)
C1S 0.089(12) 0.059(16) 0.040(8) 0.009(7) 0.029(9) 0.006(9)
O1 0.044(5) 0.055(9) 0.046(6) 0.000(4) 0.017(4) -0.004(5)
C21 0.047(7) 0.054(9) 0.051(8) 0.001(11) 0.010(6) -0.008(10)
C151 0.072(15) 0.070(15) 0.097(18) 0.013(13) 0.012(13) -0.017(12)
C14 0.059(10) 0.016(7) 0.071(12) -0.010(7) 0.013(9) 0.001(6)
C31 0.047(9) 0.045(10) 0.055(10) -0.010(8) 0.019(8) 0.005(7)
C13 0.047(9) 0.035(9) 0.091(14) -0.016(9) 0.013(10) -0.003(7)
C22 0.045(8) 0.062(12) 0.038(8) -0.003(7) 0.014(7) 0.002(7)
C15 0.079(12) 0.016(8) 0.061(12) 0.012(7) 0.003(10) 0.005(8)
C12 0.076(12) 0.035(9) 0.090(15) -0.012(9) 0.045(12) -0.018(8)
C17 0.096(16) 0.055(12) 0.067(13) -0.004(10) 0.043(12) -0.020(10)
C131 0.054(11) 0.081(15) 0.091(16) -0.008(12) 0.002(11) 0.011(10)
C11 0.038(8) 0.034(9) 0.074(12) 0.003(8) 0.011(8) -0.003(7)
C33 0.055(10) 0.051(11) 0.062(11) 0.000(9) -0.008(9) 0.014(8)
C38 0.062(10) 0.029(8) 0.081(13) -0.005(8) 0.021(10) 0.000(8)
C18 0.050(9) 0.060(11) 0.050(9) 0.007(8) 0.008(8) 0.003(8)
C27 0.058(10) 0.053(11) 0.045(9) 0.009(8) 0.013(8) 0.000(8)
C32 0.039(8) 0.042(9) 0.047(9) -0.012(7) 0.005(7) 0.007(7)
C19 0.110(17) 0.050(11) 0.072(13) -0.007(10) 0.027(13) -0.001(11)
C34 0.049(9) 0.040(9) 0.090(15) 0.010(9) 0.006(9) 0.001(7)
C35 0.057(10) 0.045(10) 0.068(12) -0.002(8) 0.024(9) -0.009(8)
C2S 0.046(9) 0.16(3) 0.067(12) 0.033(14) 0.027(9) 0.012(12)
C24 0.053(8) 0.051(13) 0.057(9) 0.003(9) 0.013(7) -0.012(9)
O2 0.033(5) 0.059(6) 0.063(7) -0.007(6) 0.011(5) 0.012(5)
C23 0.057(9) 0.047(11) 0.033(7) -0.006(6) 0.012(7) -0.003(7)
C371 0.093(15) 0.059(13) 0.057(11) 0.001(9) 0.012(11) 0.004(11)
C26 0.073(12) 0.077(14) 0.034(9) 0.009(9) 0.001(9) 0.012(10)
C37 0.041(9) 0.033(8) 0.068(12) -0.005(8) 0.007(9) -0.009(7)
C36 0.059(10) 0.029(9) 0.070(12) -0.014(8) 0.016(9) -0.007(8)
C25 0.050(9) 0.073(13) 0.037(9) 0.014(8) 0.007(8) -0.002(9)
C39 0.053(11) 0.071(13) 0.084(14) -0.006(11) 0.017(10) 0.006(9)
C271 0.069(13) 0.073(14) 0.091(16) -0.007(12) 0.003(12) -0.007(11)
C3S 0.049(9) 0.091(14) 0.052(10) 0.007(10) 0.017(8) 0.013(10)
C231 0.11(2) 0.074(17) 0.10(2) 0.013(15) -0.027(17) -0.021(15)
C331 0.093(16) 0.087(16) 0.070(13) 0.015(12) 0.024(12) 0.040(13)
C111 0.064(13) 0.071(16) 0.17(3) 0.003(17) 0.024(16) 0.027(12)
C110 0.104(16) 0.032(9) 0.102(16) -0.011(10) 0.049(14) -0.012(10)
C171 0.11(2) 0.14(3) 0.076(16) -0.030(16) 0.042(15) -0.029(18)
C16 0.087(15) 0.051(11) 0.067(12) 0.010(9) 0.013(11) 0.000(10)
C251 0.076(14) 0.13(2) 0.047(11) -0.013(12) 0.006(10) 0.021(14)
C351 0.071(12) 0.063(13) 0.116(18) -0.006(12) 0.051(13) -0.002(10)
C311 0.066(13) 0.16(3) 0.082(16) 0.001(17) -0.005(12) -0.049(17)
C310 0.12(2) 0.051(13) 0.17(3) 0.002(15) 0.09(2) -0.005(13)
C28 0.064(10) 0.036(8) 0.067(11) 0.040(8) 0.022(9) -0.002(8)
C211 0.18(3) 0.12(2) 0.085(16) -0.019(15) 0.089(19) 0.06(2)
C21A 0.07(3) 0.29(11) 0.19(7) -0.20(8) 0.10(4) -0.10(5)
C29A 0.16(6) 0.43(13) 0.15(6) 0.25(8) 0.15(6) 0.27(8)
C29B 0.08(4) 0.41(15) 0.19(8) 0.02(9) -0.05(5) 0.07(6)

loop_
_atom_type_symbol
_atom_type_description
_atom_type_scat_dispersion_real
_atom_type_scat_dispersion_imag
_atom_type_scat_source
C C 0.0033 0.0016 'International Tables Vol C Tables 4.2.6.8 and 6.1.1.4'
H H 0.0000 0.0000 'International Tables Vol C Tables 4.2.6.8 and 6.1.1.4'
N N 0.0061 0.0033 'International Tables Vol C Tables 4.2.6.8 and 6.1.1.4'
O O 0.0106 0.0060 'International Tables Vol C Tables 4.2.6.8 and 6.1.1.4'
I I -0.4742 1.8119 'International Tables Vol C Tables 4.2.6.8 and 6.1.1.4'
U U -9.6767 9.6646 'International Tables Vol C Tables 4.2.6.8 and 6.1.1.4'

loop_
_geom_angle_atom_site_label_1
_geom_angle_atom_site_label_2
_geom_angle_atom_site_label_3
_geom_angle
N2 U N1 92.5(6)
N2 U N3 93.9(6)
N1 U N3 172.5(6)
N2 U O2 91.6(4)
N1 U O2 90.6(5)
N3 U O2 85.1(5)
N2 U O1 155.8(4)
N1 U O1 85.7(5)
N3 U O1 86.8(4)
O2 U O1 64.3(3)
N2 U I 113.1(3)
N1 U I 89.8(4)
N3 U I 91.5(4)
O2 U I 155.2(3)
O1 U I 91.0(2)
C21 N2 U 171.4(17)
C31 N3 U 160.4(13)
C11 N1 U 172.8(14)
C2S O1 C1S 109.5(13)
C2S O1 U 116.7(10)
C1S O1 U 122.3(9)
N2 C21 C22 120.6(14)
N2 C21 C28 120.2(15)
C22 C21 C28 119.2(13)
C15 C14 C13 118.6(17)
C15 C14 C11 123.3(16)
C13 C14 C11 117.9(17)
N3 C31 C32 118.9(14)
N3 C31 C38 120.6(14)
C32 C31 C38 120.5(14)
C12 C13 C14 120(2)
C12 C13 C131 118.7(18)
C14 C13 C131 121.2(17)
C27 C22 C23 117.8(16)
C27 C22 C21 121.5(17)
C23 C22 C21 120.1(17)
C14 C15 C16 120.8(19)
C14 C15 C151 120.6(18)
C16 C15 C151 118.6(19)
C13 C12 C17 122(2)
C12 C17 C16 117.5(18)
C12 C17 C171 123(2)
C16 C17 C171 119(2)
N1 C11 C14 119.2(15)
N1 C11 C18 121.1(15)
C14 C11 C18 119.6(13)
C32 C33 C34 116.3(17)
C32 C33 C331 124.7(17)
C34 C33 C331 118.9(16)
C310 C38 C31 113.6(16)
C310 C38 C311 106(2)
C31 C38 C311 106.7(16)
C310 C38 C39 110.4(18)
C31 C38 C39 110.9(15)
C311 C38 C39 109.4(19)
C19 C18 C111 106.0(19)
C19 C18 C11 107.5(15)
C111 C18 C11 108.9(17)
C19 C18 C110 113.9(18)
C111 C18 C110 108.0(18)
C11 C18 C110 112.3(14)
C26 C27 C22 120.5(18)
C26 C27 C271 119.1(18)
C22 C27 C271 120.4(17)
C37 C32 C33 120.1(15)
C37 C32 C31 121.3(15)
C33 C32 C31 118.3(15)
C35 C34 C33 122.6(17)
C34 C35 C36 117.0(17)
C34 C35 C351 117.1(19)
C36 C35 C351 126.0(19)
O1 C2S C3S 106.9(14)
C25 C24 C23 124.3(17)
C3S O2 C4S 114.7(16)
C3S O2 U 114.8(10)
C4S O2 U 119.1(11)
C24 C23 C22 117.3(15)
C24 C23 C231 118.6(18)
C22 C23 C231 124.1(18)
C27 C26 C25 122(2)
C36 C37 C32 118.9(17)
C36 C37 C371 120.6(18)
C32 C37 C371 120.4(16)
C37 C36 C35 125.1(19)
C24 C25 C26 118.0(17)
C24 C25 C251 122(2)
C26 C25 C251 120(2)
O2 C3S C2S 111.4(17)
C15 C16 C17 121(2)
C29A C28 C29B 42(6)
C29A C28 C211 117(5)
C29B C28 C211 153(4)
C29A C28 C21 113(2)
C29B C28 C21 98(3)
C211 C28 C21 108.4(16)
C29A C28 C21A 105(7)
C29B C28 C21A 72(5)
C211 C28 C21A 107(4)
C21 C28 C21A 105(2)
C29A C28 C21B 138(4)
C29B C28 C21B 121(5)
C211 C28 C21B 59(3)
C21 C28 C21B 106(3)
C21A C28 C21B 51(4)
C28 C211 C21B 63(3)
C21B C21A C28 65(4)
C21B C21A C29B 121(5)
C28 C21A C29B 57(4)
C21A C21B C211 120(6)
C21A C21B C28 64(4)
C211 C21B C28 58(3)
C29B C29A C28 85(10)
C29A C29B C28 53(5)
C29A C29B C21A 96(8)
C28 C29B C21A 52(3)

loop_
_geom_bond_atom_site_label_1
_geom_bond_atom_site_label_2
_geom_bond_distance
U N2 2.176(12)
U N1 2.196(12)
U N3 2.196(13)
U O2 2.522(10)
U O1 2.584(10)
U I 3.0603(13)
C4S O2 1.42(2)
N2 C21 1.281(19)
N3 C31 1.29(2)
N1 C11 1.28(2)
C1S O1 1.47(2)
O1 C2S 1.40(2)
C21 C22 1.55(2)
C21 C28 1.57(2)
C151 C15 1.50(3)
C14 C15 1.36(3)
C14 C13 1.44(2)
C14 C11 1.53(2)
C31 C32 1.53(2)
C31 C38 1.54(2)
C13 C12 1.34(3)
C13 C131 1.50(3)
C22 C27 1.37(2)
C22 C23 1.41(2)
C15 C16 1.37(3)
C12 C17 1.37(3)
C17 C16 1.42(3)
C17 C171 1.57(3)
C11 C18 1.55(2)
C33 C32 1.41(2)
C33 C34 1.45(3)
C33 C331 1.51(3)
C38 C310 1.53(3)
C38 C311 1.55(3)
C38 C39 1.55(3)
C18 C19 1.51(3)
C18 C111 1.53(3)
C18 C110 1.56(3)
C27 C26 1.36(3)
C27 C271 1.55(3)
C32 C37 1.40(3)
C34 C35 1.32(3)
C35 C36 1.40(3)
C35 C351 1.47(3)
C2S C3S 1.49(3)
C24 C25 1.30(3)
C24 C23 1.39(3)
O2 C3S 1.40(2)
C23 C231 1.51(3)
C371 C37 1.49(3)
C26 C25 1.36(3)
C37 C36 1.31(2)
C25 C251 1.50(3)
C28 C29A 1.39(6)
C28 C29B 1.72(8)
C28 C211 1.56(3)
C28 C21A 1.62(5)
C28 C21B 1.63(7)
C211 C21B 1.57(7)
C21A C21B 1.39(10)
C21A C29B 1.97(15)
C29A C29B 1.15(14)
